data_2215427
loop_
_publ_author_name
'Jing Wang'
'Song-Lei Zhu'

_publ_section_title
;2-Amino-2',5-dioxo-5,6,7,8-tetrahydrospiro[chromene-4,3'-indoline]-3-carbonitrile
 <i>N</i>,<i>N</i>-dimethylformamide solvate
;
_journal_coeditor_code CI2470
_journal_issue 10
_journal_name_full 'Acta Crystallographica Section E'
_journal_page_first o4190
_journal_page_last o4190
_journal_paper_doi 10.1107/S1600536807047083
_journal_volume 63
_journal_year 2007
_chemical_formula_iupac 'C17 H13 N3 O3, C3 H7 N O'
_chemical_formula_moiety 'C17 H13 N3 O3, C3 H7 N O'
_chemical_formula_sum 'C20 H20 N4 O4'
_chemical_formula_weight 380.40
_chemical_melting_point 574.0(10)
_chemical_name_systematic
;
2-Amino-2',5-dioxo-5,6,7,8-tetrahydrospiro[chromene-4,3'-indoline]-
3-carbonitrile N,N-dimethylformamide solvate
;
_space_group_IT_number 2
_symmetry_cell_setting triclinic
_symmetry_space_group_name_Hall '-P 1'
_symmetry_space_group_name_H-M 'P -1'
_atom_sites_solution_hydrogens geom
_atom_sites_solution_primary direct
_atom_sites_solution_secondary difmap
_audit_creation_method SHELXL-97
_cell_angle_alpha 77.907(13)
_cell_angle_beta 77.691(13)
_cell_angle_gamma 81.392(14)
_cell_formula_units_Z 2
_cell_length_a 7.1833(14)
_cell_length_b 8.8173(18)
_cell_length_c 15.351(3)
_cell_measurement_reflns_used 3696
_cell_measurement_temperature 193(2)
_cell_measurement_theta_max 25.3
_cell_measurement_theta_min 3.3
_cell_volume 923.2(3)
_computing_cell_refinement 'CrystalClear (Rigaku/MSC, 2001)'
_computing_data_collection 'CrystalClear (Rigaku/MSC, 2001)'
_computing_data_reduction 'CrystalStructure (Rigaku/MSC, 2004)'
_computing_molecular_graphics 'ORTEPII (Johnson, 1976)'
_computing_publication_material 'SHELXL97 (Sheldrick, 1997)'
_computing_structure_refinement 'SHELXL97 (Sheldrick, 1997)'
_computing_structure_solution 'SHELXS97 (Sheldrick, 1997)'
_diffrn_ambient_temperature 193(2)
_diffrn_detector_area_resol_mean 7.31
_diffrn_measured_fraction_theta_full 0.990
_diffrn_measured_fraction_theta_max 0.990
_diffrn_measurement_device_type 'Rigaku Mercury'
_diffrn_measurement_method \w
_diffrn_radiation_monochromator graphite
_diffrn_radiation_source 'fine-focus sealed tube'
_diffrn_radiation_type MoK\a
_diffrn_radiation_wavelength 0.71070
_diffrn_reflns_av_R_equivalents 0.0233
_diffrn_reflns_av_sigmaI/netI 0.0296
_diffrn_reflns_limit_h_max 8
_diffrn_reflns_limit_h_min -8
_diffrn_reflns_limit_k_max 10
_diffrn_reflns_limit_k_min -10
_diffrn_reflns_limit_l_max 18
_diffrn_reflns_limit_l_min -18
_diffrn_reflns_number 9034
_diffrn_reflns_theta_full 25.35
_diffrn_reflns_theta_max 25.35
_diffrn_reflns_theta_min 3.30
_diffrn_standards_number 0
_exptl_absorpt_coefficient_mu 0.098
_exptl_absorpt_correction_T_max 0.971
_exptl_absorpt_correction_T_min 0.802
_exptl_absorpt_correction_type multi-scan
_exptl_absorpt_process_details '(Jacobson, 1998)'
_exptl_crystal_colour colourless
_exptl_crystal_density_diffrn 1.368
_exptl_crystal_density_method 'not measured'
_exptl_crystal_description Block
_exptl_crystal_F_000 400
_exptl_crystal_size_max 0.60
_exptl_crystal_size_mid 0.30
_exptl_crystal_size_min 0.30
_refine_diff_density_max 0.233
_refine_diff_density_min -0.288
_refine_ls_extinction_method none
_refine_ls_goodness_of_fit_ref 1.091
_refine_ls_hydrogen_treatment constr
_refine_ls_matrix_type full
_refine_ls_number_parameters 256
_refine_ls_number_reflns 3358
_refine_ls_number_restraints 0
_refine_ls_restrained_S_all 1.091
_refine_ls_R_factor_all 0.0535
_refine_ls_R_factor_gt 0.0453
_refine_ls_shift/su_max 0.001
_refine_ls_shift/su_mean 0.000
_refine_ls_structure_factor_coef Fsqd
_refine_ls_weighting_details 'calc w=1/[\s^2^(Fo^2^)+(0.0535P)^2^+0.3215P] where P=(Fo^2^+2Fc^2^)/3'
_refine_ls_weighting_scheme calc
_refine_ls_wR_factor_gt 0.1088
_refine_ls_wR_factor_ref 0.1140
_reflns_number_gt 2961
_reflns_number_total 3358
_reflns_threshold_expression I>2\s(I)
_cod_data_source_file ci2470.cif
_cod_data_source_block I
_cod_depositor_comments
;
The following automatic conversions were performed:
'_symmetry_cell_setting' value 'Triclinic' changed to 'triclinic'
according to '/home/saulius/struct/CIF-dictionaries/cif_core.dic'
dictionary named 'cif_core.dic' version 2.4.1 from 2010-06-29.

Automatic conversion script
Id: cif_fix_enum 1527 2010-12-29 10:47:43Z saulius 

The following automatic conversions were performed:

'_chemical_melting_point' value '573-575' was changed to '574.0(10)'
- the average value was taken and precision was estimated.

Automatic conversion script
Id: cif_fix_values 1646 2011-03-28 12:23:43Z adriana 

The following automatic conversions were performed:

'_chemical_melting_point' value '573-575' was changed to '574.0(10)'
- the average value was taken and precision was
estimated.

'_symmetry_cell_setting' value 'Triclinic' changed to
'triclinic' according to
/home/saulius/struct/CIF-dictionaries/cif_core.dic dictionary named
'cif_core.dic' version 2.4.1 from 2010-06-29.

Automatic conversion script
Id: cif_fix_values 1715 2011-07-08 13:25:40Z adriana 
;
_cod_original_cell_volume 923.3(3)
_cod_database_code 2215427
_cod_database_fobs_code 2215427

loop_
_symmetry_equiv_pos_as_xyz
'x, y, z'
'-x, -y, -z'

loop_
_atom_site_type_symbol
_atom_site_label
_atom_site_fract_x
_atom_site_fract_y
_atom_site_fract_z
_atom_site_U_iso_or_equiv
_atom_site_adp_type
_atom_site_calc_flag
_atom_site_refinement_flags
_atom_site_occupancy
O O1 0.75602(16) 0.52904(12) -0.00607(7) 0.0249(3) Uani d . 1
O O2 0.50301(19) 0.52756(14) 0.30435(8) 0.0367(3) Uani d . 1
O O3 0.98417(17) 0.42893(14) 0.22839(8) 0.0293(3) Uani d . 1
O O4 -0.06193(19) 0.22731(16) 0.47536(9) 0.0418(4) Uani d . 1
N N1 0.8164(2) 0.23025(16) 0.31563(9) 0.0254(3) Uani d . 1
H H1 0.8864 0.1995 0.3580 0.030 Uiso calc R 1
N N2 0.9859(2) 0.00722(18) 0.10933(11) 0.0399(4) Uani d . 1
N N3 0.9162(2) 0.33299(16) -0.07013(9) 0.0272(3) Uani d . 1
H H3A 0.9712 0.2370 -0.0710 0.033 Uiso calc R 1
H H3B 0.9163 0.4006 -0.1212 0.033 Uiso calc R 1
N N4 0.1442(2) 0.31623(18) 0.54114(10) 0.0338(4) Uani d . 1
C C1 0.6547(2) 0.59323(18) 0.06719(11) 0.0217(4) Uani d . 1
C C2 0.6263(2) 0.51357(18) 0.15212(11) 0.0212(4) Uani d . 1
C C3 0.7133(2) 0.34806(18) 0.17859(11) 0.0214(4) Uani d . 1
C C4 0.8191(2) 0.28850(18) 0.09332(11) 0.0219(4) Uani d . 1
C C5 0.8330(2) 0.37603(18) 0.00864(11) 0.0213(4) Uani d . 1
C C6 0.5133(2) 0.59234(19) 0.22550(11) 0.0256(4) Uani d . 1
C C7 0.4122(3) 0.7513(2) 0.19830(12) 0.0327(4) Uani d . 1
H H7A 0.3859 0.8074 0.2499 0.039 Uiso calc R 1
H H7B 0.2877 0.7405 0.1836 0.039 Uiso calc R 1
C C8 0.5300(3) 0.8459(2) 0.11697(13) 0.0348(4) Uani d . 1
H H8A 0.6477 0.8673 0.1339 0.042 Uiso calc R 1
H H8B 0.4553 0.9471 0.0987 0.042 Uiso calc R 1
C C9 0.5850(2) 0.75999(19) 0.03733(11) 0.0265(4) Uani d . 1
H H9A 0.4723 0.7661 0.0087 0.032 Uiso calc R 1
H H9B 0.6868 0.8110 -0.0086 0.032 Uiso calc R 1
C C10 0.8564(2) 0.34412(18) 0.24291(11) 0.0230(4) Uani d . 1
C C11 0.6486(2) 0.16690(19) 0.31519(11) 0.0236(4) Uani d . 1
C C12 0.5570(3) 0.0556(2) 0.38021(12) 0.0291(4) Uani d . 1
H H12 0.6091 0.0065 0.4324 0.035 Uiso calc R 1
C C13 0.3851(3) 0.0174(2) 0.36679(12) 0.0312(4) Uani d . 1
H H13 0.3189 -0.0592 0.4105 0.037 Uiso calc R 1
C C14 0.3093(2) 0.0893(2) 0.29071(12) 0.0292(4) Uani d . 1
H H14 0.1905 0.0632 0.2836 0.035 Uiso calc R 1
C C15 0.4053(2) 0.19930(19) 0.22472(11) 0.0252(4) Uani d . 1
H H15 0.3544 0.2474 0.1721 0.030 Uiso calc R 1
C C16 0.5758(2) 0.23715(18) 0.23728(11) 0.0215(4) Uani d . 1
C C17 0.9110(2) 0.1332(2) 0.10209(11) 0.0266(4) Uani d . 1
C C18 0.0839(3) 0.2885(2) 0.47086(12) 0.0325(4) Uani d . 1
H H18 0.1590 0.3182 0.4124 0.039 Uiso calc R 1
C C19 0.0350(3) 0.2783(3) 0.63242(14) 0.0517(6) Uani d . 1
H H19A -0.0873 0.2444 0.6299 0.077 Uiso calc R 1
H H19B 0.0106 0.3708 0.6609 0.077 Uiso calc R 1
H H19C 0.1079 0.1942 0.6681 0.077 Uiso calc R 1
C C20 0.3197(3) 0.3875(3) 0.52988(16) 0.0454(5) Uani d . 1
H H20A 0.3779 0.4090 0.4654 0.068 Uiso calc R 1
H H20B 0.4093 0.3162 0.5634 0.068 Uiso calc R 1
H H20C 0.2900 0.4853 0.5532 0.068 Uiso calc R 1

loop_
_atom_site_aniso_label
_atom_site_aniso_U_11
_atom_site_aniso_U_22
_atom_site_aniso_U_33
_atom_site_aniso_U_12
_atom_site_aniso_U_13
_atom_site_aniso_U_23
O1 0.0310(6) 0.0231(6) 0.0189(6) -0.0024(5) -0.0024(5) -0.0025(5)
O2 0.0511(8) 0.0345(7) 0.0211(7) 0.0021(6) -0.0031(6) -0.0063(5)
O3 0.0283(6) 0.0318(7) 0.0287(7) -0.0089(5) -0.0069(5) -0.0026(5)
O4 0.0434(8) 0.0536(9) 0.0340(8) -0.0151(7) -0.0133(6) -0.0074(6)
N1 0.0259(7) 0.0292(8) 0.0208(7) -0.0042(6) -0.0076(6) -0.0001(6)
N2 0.0497(10) 0.0302(9) 0.0351(9) 0.0039(8) -0.0022(8) -0.0071(7)
N3 0.0333(8) 0.0256(7) 0.0209(7) -0.0034(6) -0.0001(6) -0.0052(6)
N4 0.0357(8) 0.0396(9) 0.0281(8) -0.0114(7) -0.0049(7) -0.0070(7)
C1 0.0208(8) 0.0237(8) 0.0219(8) -0.0039(6) -0.0043(6) -0.0057(6)
C2 0.0214(8) 0.0211(8) 0.0221(8) -0.0027(6) -0.0052(7) -0.0051(6)
C3 0.0226(8) 0.0212(8) 0.0196(8) -0.0033(7) -0.0022(6) -0.0031(6)
C4 0.0221(8) 0.0226(8) 0.0208(8) -0.0026(7) -0.0025(6) -0.0048(6)
C5 0.0196(8) 0.0216(8) 0.0239(9) -0.0057(6) -0.0029(6) -0.0059(7)
C6 0.0273(9) 0.0263(9) 0.0241(9) -0.0035(7) -0.0041(7) -0.0069(7)
C7 0.0372(10) 0.0304(10) 0.0292(10) 0.0043(8) -0.0048(8) -0.0097(8)
C8 0.0466(11) 0.0217(9) 0.0353(10) 0.0013(8) -0.0097(9) -0.0053(7)
C9 0.0282(9) 0.0235(9) 0.0261(9) -0.0026(7) -0.0068(7) 0.0009(7)
C10 0.0228(8) 0.0236(8) 0.0214(8) -0.0004(7) -0.0021(7) -0.0052(7)
C11 0.0245(8) 0.0239(8) 0.0214(9) -0.0012(7) -0.0010(7) -0.0063(7)
C12 0.0351(10) 0.0273(9) 0.0210(9) -0.0029(8) -0.0017(7) -0.0002(7)
C13 0.0337(10) 0.0273(9) 0.0291(10) -0.0089(8) 0.0042(8) -0.0039(7)
C14 0.0242(9) 0.0302(9) 0.0343(10) -0.0063(7) 0.0006(7) -0.0125(8)
C15 0.0246(8) 0.0262(9) 0.0245(9) 0.0000(7) -0.0024(7) -0.0082(7)
C16 0.0234(8) 0.0198(8) 0.0194(8) -0.0006(7) -0.0006(6) -0.0042(6)
C17 0.0285(9) 0.0286(10) 0.0218(9) -0.0036(8) -0.0015(7) -0.0057(7)
C18 0.0370(10) 0.0337(10) 0.0264(10) -0.0039(8) -0.0054(8) -0.0050(7)
C19 0.0602(14) 0.0711(16) 0.0292(11) -0.0247(12) -0.0036(10) -0.0141(10)
C20 0.0410(11) 0.0483(12) 0.0520(13) -0.0158(10) -0.0110(10) -0.0109(10)

loop_
_atom_type_symbol
_atom_type_description
_atom_type_scat_dispersion_real
_atom_type_scat_dispersion_imag
_atom_type_scat_source
C C 0.0033 0.0016 'International Tables Vol C Tables 4.2.6.8 and 6.1.1.4'
H H 0.0000 0.0000 'International Tables Vol C Tables 4.2.6.8 and 6.1.1.4'
N N 0.0061 0.0033 'International Tables Vol C Tables 4.2.6.8 and 6.1.1.4'
O O 0.0106 0.0060 'International Tables Vol C Tables 4.2.6.8 and 6.1.1.4'

loop_
_geom_angle_atom_site_label_1
_geom_angle_atom_site_label_2
_geom_angle_atom_site_label_3
_geom_angle
C5 O1 C1 118.78(12)
C10 N1 C11 111.37(13)
C10 N1 H1 124.3
C11 N1 H1 124.3
C5 N3 H3A 120.0
C5 N3 H3B 120.0
H3A N3 H3B 120.0
C18 N4 C19 120.87(16)
C18 N4 C20 121.55(16)
C19 N4 C20 117.58(16)
C2 C1 O1 123.37(14)
C2 C1 C9 126.10(15)
O1 C1 C9 110.52(13)
C1 C2 C6 119.15(14)
C1 C2 C3 123.28(14)
C6 C2 C3 117.47(14)
C2 C3 C16 115.35(13)
C2 C3 C4 108.87(13)
C16 C3 C4 111.96(13)
C2 C3 C10 109.40(13)
C16 C3 C10 101.15(12)
C4 C3 C10 109.80(13)
C5 C4 C17 117.66(15)
C5 C4 C3 123.70(14)
C17 C4 C3 118.63(14)
N3 C5 C4 128.14(15)
N3 C5 O1 110.07(13)
C4 C5 O1 121.79(14)
O2 C6 C2 120.16(15)
O2 C6 C7 122.53(15)
C2 C6 C7 117.30(14)
C6 C7 C8 111.72(14)
C6 C7 H7A 109.3
C8 C7 H7A 109.3
C6 C7 H7B 109.3
C8 C7 H7B 109.3
H7A C7 H7B 107.9
C7 C8 C9 111.41(14)
C7 C8 H8A 109.3
C9 C8 H8A 109.3
C7 C8 H8B 109.3
C9 C8 H8B 109.3
H8A C8 H8B 108.0
C1 C9 C8 111.18(14)
C1 C9 H9A 109.4
C8 C9 H9A 109.4
C1 C9 H9B 109.4
C8 C9 H9B 109.4
H9A C9 H9B 108.0
O3 C10 N1 126.42(15)
O3 C10 C3 125.40(14)
N1 C10 C3 108.17(13)
C12 C11 C16 121.73(16)
C12 C11 N1 128.21(15)
C16 C11 N1 110.03(14)
C11 C12 C13 117.63(16)
C11 C12 H12 121.2
C13 C12 H12 121.2
C14 C13 C12 121.03(16)
C14 C13 H13 119.5
C12 C13 H13 119.5
C13 C14 C15 120.71(16)
C13 C14 H14 119.6
C15 C14 H14 119.6
C16 C15 C14 118.60(16)
C16 C15 H15 120.7
C14 C15 H15 120.7
C15 C16 C11 120.26(15)
C15 C16 C3 131.25(15)
C11 C16 C3 108.49(14)
N2 C17 C4 179.8(2)
O4 C18 N4 125.09(17)
O4 C18 H18 117.5
N4 C18 H18 117.5
N4 C19 H19A 109.5
N4 C19 H19B 109.5
H19A C19 H19B 109.5
N4 C19 H19C 109.5
H19A C19 H19C 109.5
H19B C19 H19C 109.5
N4 C20 H20A 109.5
N4 C20 H20B 109.5
H20A C20 H20B 109.5
N4 C20 H20C 109.5
H20A C20 H20C 109.5
H20B C20 H20C 109.5

loop_
_geom_bond_atom_site_label_1
_geom_bond_atom_site_label_2
_geom_bond_distance
O1 C5 1.3708(19)
O1 C1 1.3818(19)
O2 C6 1.217(2)
O3 C10 1.224(2)
O4 C18 1.232(2)
N1 C10 1.348(2)
N1 C11 1.404(2)
N1 H1 0.88
N2 C17 1.154(2)
N3 C5 1.334(2)
N3 H3A 0.88
N3 H3B 0.88
N4 C18 1.324(2)
N4 C19 1.451(3)
N4 C20 1.453(2)
C1 C2 1.334(2)
C1 C9 1.489(2)
C2 C6 1.476(2)
C2 C3 1.507(2)
C3 C16 1.512(2)
C3 C4 1.520(2)
C3 C10 1.562(2)
C4 C5 1.358(2)
C4 C17 1.421(2)
C6 C7 1.499(2)
C7 C8 1.515(3)
C7 H7A 0.99
C7 H7B 0.99
C8 C9 1.522(2)
C8 H8A 0.99
C8 H8B 0.99
C9 H9A 0.99
C9 H9B 0.99
C11 C12 1.377(2)
C11 C16 1.395(2)
C12 C13 1.394(3)
C12 H12 0.95
C13 C14 1.386(3)
C13 H13 0.95
C14 C15 1.390(2)
C14 H14 0.95
C15 C16 1.378(2)
C15 H15 0.95
C18 H18 0.95
C19 H19A 0.98
C19 H19B 0.98
C19 H19C 0.98
C20 H20A 0.98
C20 H20B 0.98
C20 H20C 0.98

loop_
_geom_hbond_atom_site_label_D
_geom_hbond_atom_site_label_H
_geom_hbond_atom_site_label_A
_geom_hbond_site_symmetry_A
_geom_hbond_distance_DH
_geom_hbond_distance_HA
_geom_hbond_distance_DA
_geom_hbond_angle_DHA
N1 H1 O4 1_655 0.88 1.99 2.767(2) 147
N3 H3A N2 2_755 0.88 2.31 3.130(2) 155
N3 H3B O3 2_765 0.88 2.06 2.897(2) 158
C20 H20A O2 . 0.98 2.50 3.464(3) 167

loop_
_geom_torsion_atom_site_label_1
_geom_torsion_atom_site_label_2
_geom_torsion_atom_site_label_3
_geom_torsion_atom_site_label_4
_geom_torsion
C5 O1 C1 C2 -0.4(2)
C5 O1 C1 C9 179.39(13)
O1 C1 C2 C6 -179.06(14)
C9 C1 C2 C6 1.1(2)
O1 C1 C2 C3 4.5(2)
C9 C1 C2 C3 -175.34(15)
C1 C2 C3 C16 -131.48(16)
C6 C2 C3 C16 52.0(2)
C1 C2 C3 C4 -4.7(2)
C6 C2 C3 C4 178.81(13)
C1 C2 C3 C10 115.34(17)
C6 C2 C3 C10 -61.19(17)
C2 C3 C4 C5 1.5(2)
C16 C3 C4 C5 130.23(16)
C10 C3 C4 C5 -118.26(17)
C2 C3 C4 C17 -179.28(14)
C16 C3 C4 C17 -50.54(19)
C10 C3 C4 C17 60.97(18)
C17 C4 C5 N3 3.3(3)
C3 C4 C5 N3 -177.44(15)
C17 C4 C5 O1 -177.17(14)
C3 C4 C5 O1 2.1(2)
C1 O1 C5 N3 176.78(13)
C1 O1 C5 C4 -2.8(2)
C1 C2 C6 O2 -172.10(16)
C3 C2 C6 O2 4.6(2)
C1 C2 C6 C7 8.8(2)
C3 C2 C6 C7 -174.53(14)
O2 C6 C7 C8 143.83(18)
C2 C6 C7 C8 -37.1(2)
C6 C7 C8 C9 55.4(2)
C2 C1 C9 C8 17.7(2)
O1 C1 C9 C8 -162.11(14)
C7 C8 C9 C1 -45.1(2)
C11 N1 C10 O3 173.86(15)
C11 N1 C10 C3 -7.13(18)
C2 C3 C10 O3 -50.0(2)
C16 C3 C10 O3 -172.14(15)
C4 C3 C10 O3 69.4(2)
C2 C3 C10 N1 130.99(14)
C16 C3 C10 N1 8.84(16)
C4 C3 C10 N1 -109.59(14)
C10 N1 C11 C12 -176.03(16)
C10 N1 C11 C16 2.15(19)
C16 C11 C12 C13 -1.5(2)
N1 C11 C12 C13 176.47(16)
C11 C12 C13 C14 -0.1(3)
C12 C13 C14 C15 1.4(3)
C13 C14 C15 C16 -1.1(2)
C14 C15 C16 C11 -0.5(2)
C14 C15 C16 C3 178.92(15)
C12 C11 C16 C15 1.9(2)
N1 C11 C16 C15 -176.44(14)
C12 C11 C16 C3 -177.70(14)
N1 C11 C16 C3 3.99(18)
C2 C3 C16 C15 55.1(2)
C4 C3 C16 C15 -70.2(2)
C10 C3 C16 C15 172.96(17)
C2 C3 C16 C11 -125.43(15)
C4 C3 C16 C11 109.32(15)
C10 C3 C16 C11 -7.52(16)
C19 N4 C18 O4 -1.7(3)
C20 N4 C18 O4 179.26(18)
